data_7116367
loop_
_publ_author_name
'Rajeshwer Vanjari'
'Tirumaleswararao Guntreddi'
'Saurabh Kumar'
'Krishna Nand Singh'

_publ_section_title
;
 Sulphur promoted C(sp3)-C(sp2) cross dehydrogenative cyclisation of
 acetophenonehydrazones with aldehydes: efficient synthesis of
 3,4,5-trisubstituted 1H-pyrazoles
;
_journal_name_full Chem.Commun.
_journal_page_first 366
_journal_paper_doi 10.1039/C4cc08210A
_journal_volume 51
_journal_year 2015
_chemical_formula_sum 'C20 H16 N2'
_chemical_formula_weight 284.35
_chemical_name_systematic ' 5-(naphthalen-2-yl)-3-(p-tolyl)-1H-pyrazole'
_space_group_IT_number 14
_symmetry_cell_setting monoclinic
_symmetry_space_group_name_Hall '-P 2ybc'
_symmetry_space_group_name_H-M 'P 1 21/c 1'
_atom_sites_solution_hydrogens geom
_atom_sites_solution_primary direct
_atom_sites_solution_secondary difmap
_audit_creation_method SHELXL-97
_cell_angle_alpha 90.00
_cell_angle_beta 109.694(15)
_cell_angle_gamma 90.00
_cell_formula_units_Z 4
_cell_length_a 18.160(2)
_cell_length_b 5.8576(5)
_cell_length_c 14.864(2)
_cell_measurement_reflns_used 905
_cell_measurement_temperature 293(2)
_cell_measurement_theta_max 29.1038
_cell_measurement_theta_min 3.3680
_cell_volume 1488.7(3)
_computing_cell_refinement
;
CrysAlisPro, Agilent Technologies,
Version 1.171.34.49 (release 20-01-2011 CrysAlis171 .NET)
(compiled Jan 20 2011,15:58:25)
;
_computing_data_reduction
;
CrysAlisPro, Agilent Technologies,
Version 1.171.34.49 (release 20-01-2011 CrysAlis171 .NET)
(compiled Jan 20 2011,15:58:25)
;
_computing_structure_refinement 'SHELXL-97 (Sheldrick, 2008)'
_diffrn_ambient_temperature 293(2)
_diffrn_measured_fraction_theta_full 0.998
_diffrn_measured_fraction_theta_max 0.858
_diffrn_measurement_device_type 'Xcalibur, Eos'
_diffrn_measurement_method '\w scans'
_diffrn_radiation_monochromator graphite
_diffrn_radiation_source 'fine-focus sealed tube'
_diffrn_radiation_type MoK\a
_diffrn_radiation_wavelength 0.71073
_diffrn_reflns_av_R_equivalents 0.0337
_diffrn_reflns_av_sigmaI/netI 0.0765
_diffrn_reflns_limit_h_max 16
_diffrn_reflns_limit_h_min -24
_diffrn_reflns_limit_k_max 5
_diffrn_reflns_limit_k_min -7
_diffrn_reflns_limit_l_max 19
_diffrn_reflns_limit_l_min -18
_diffrn_reflns_number 6607
_diffrn_reflns_theta_full 25.00
_diffrn_reflns_theta_max 29.17
_diffrn_reflns_theta_min 3.50
_exptl_absorpt_coefficient_mu 0.075
_exptl_absorpt_correction_T_max 1.00000
_exptl_absorpt_correction_T_min 0.76465
_exptl_absorpt_correction_type multi-scan
_exptl_absorpt_process_details
;
CrysAlisPro, Agilent Technologies,
Version 1.171.34.49 (release 20-01-2011 CrysAlis171 .NET)
(compiled Jan 20 2011,15:58:25)
Empirical absorption correction using spherical harmonics,
 implemented in SCALE3 ABSPACK scaling algorithm.
;
_exptl_crystal_colour yellow
_exptl_crystal_density_diffrn 1.233
_exptl_crystal_density_method 'not measured'
_exptl_crystal_description block
_exptl_crystal_F_000 582
_exptl_crystal_recrystallization_method 'Re-crystallisation from solvent: chloroform'
_exptl_crystal_size_max 0.44
_exptl_crystal_size_mid 0.26
_exptl_crystal_size_min 0.20
_refine_diff_density_max 0.166
_refine_diff_density_min -0.179
_refine_diff_density_rms 0.039
_refine_ls_extinction_method none
_refine_ls_goodness_of_fit_ref 1.043
_refine_ls_hydrogen_treatment mixed
_refine_ls_matrix_type full
_refine_ls_number_parameters 199
_refine_ls_number_reflns 3442
_refine_ls_number_restraints 0
_refine_ls_restrained_S_all 1.043
_refine_ls_R_factor_all 0.1493
_refine_ls_R_factor_gt 0.0633
_refine_ls_shift/su_max 0.000
_refine_ls_shift/su_mean 0.000
_refine_ls_structure_factor_coef Fsqd
_refine_ls_weighting_details 'calc w=1/[\s^2^(Fo^2^)+(0.0468P)^2^+0.0000P] where P=(Fo^2^+2Fc^2^)/3'
_refine_ls_weighting_scheme calc
_refine_ls_wR_factor_gt 0.1176
_refine_ls_wR_factor_ref 0.1609
_reflns_number_gt 1645
_reflns_number_total 3442
_reflns_threshold_expression >2\s(I)
_cod_data_source_file c4cc08210a2.cif
_cod_data_source_block naph-1
_cod_original_sg_symbol_H-M P21/c
_cod_database_code 7116367

loop_
_symmetry_equiv_pos_as_xyz
'x, y, z'
'-x, y+1/2, -z+1/2'
'-x, -y, -z'
'x, -y-1/2, z-1/2'

loop_
_atom_site_label
_atom_site_type_symbol
_atom_site_fract_x
_atom_site_fract_y
_atom_site_fract_z
_atom_site_U_iso_or_equiv
_atom_site_adp_type
_atom_site_occupancy
_atom_site_symmetry_multiplicity
_atom_site_calc_flag
_atom_site_refinement_flags
N1 N 0.44997(12) 0.3162(3) 0.03875(16) 0.0560(6) Uani 1 1 d .
N2 N 0.52869(12) 0.3087(3) 0.07804(15) 0.0576(6) Uani 1 1 d .
H002 H 0.5594 0.4097 0.0679 0.069 Uiso 1 1 calc R
C2 C 0.77471(14) 0.1677(4) 0.22825(18) 0.0474(6) Uani 1 1 d .
C1 C 0.55391(14) 0.1253(4) 0.13493(17) 0.0467(6) Uani 1 1 d .
C005 C 0.48708(14) 0.0100(4) 0.13239(18) 0.0528(7) Uani 1 1 d .
H005 H 0.4848 -0.1236 0.1651 0.063 Uiso 1 1 calc R
C006 C 0.31434(15) -0.1292(4) 0.06645(19) 0.0540(7) Uani 1 1 d .
H006 H 0.3508 -0.2370 0.1002 0.065 Uiso 1 1 calc R
C007 C 0.79514(14) -0.0421(4) 0.27804(17) 0.0496(6) Uani 1 1 d .
C008 C 0.33985(14) 0.0792(4) 0.04259(17) 0.0459(6) Uani 1 1 d .
C009 C 0.63664(14) 0.0748(3) 0.18339(17) 0.0458(6) Uani 1 1 d .
C010 C 0.42360(14) 0.1302(4) 0.07189(18) 0.0467(6) Uani 1 1 d .
C011 C 0.69524(14) 0.2198(4) 0.18227(18) 0.0498(6) Uani 1 1 d .
H011 H 0.6821 0.3579 0.1499 0.060 Uiso 1 1 calc R
C012 C 0.23576(16) -0.1775(4) 0.04072(19) 0.0562(7) Uani 1 1 d .
H012 H 0.2204 -0.3183 0.0574 0.067 Uiso 1 1 calc R
C013 C 0.17913(15) -0.0241(4) -0.00888(18) 0.0553(7) Uani 1 1 d .
C014 C 0.83557(16) 0.3187(4) 0.22941(19) 0.0602(7) Uani 1 1 d .
H014 H 0.8233 0.4575 0.1975 0.072 Uiso 1 1 calc R
C015 C 0.73399(16) -0.1896(4) 0.27840(19) 0.0579(7) Uani 1 1 d .
H015 H 0.7461 -0.3286 0.3102 0.069 Uiso 1 1 calc R
C016 C 0.20440(15) 0.1815(4) -0.03346(19) 0.0602(7) Uani 1 1 d .
H016 H 0.1678 0.2882 -0.0678 0.072 Uiso 1 1 calc R
C017 C 0.28282(15) 0.2314(4) -0.00799(19) 0.0565(7) Uani 1 1 d .
H017 H 0.2979 0.3717 -0.0254 0.068 Uiso 1 1 calc R
C018 C 0.91178(16) 0.2654(5) 0.2762(2) 0.0710(8) Uani 1 1 d .
H018 H 0.9510 0.3673 0.2758 0.085 Uiso 1 1 calc R
C019 C 0.87495(16) -0.0916(4) 0.3252(2) 0.0653(8) Uani 1 1 d .
H019 H 0.8888 -0.2301 0.3569 0.078 Uiso 1 1 calc R
C020 C 0.65796(15) -0.1338(4) 0.23358(18) 0.0549(7) Uani 1 1 d .
H020 H 0.6190 -0.2345 0.2358 0.066 Uiso 1 1 calc R
C021 C 0.09323(15) -0.0774(5) -0.0349(2) 0.0758(9) Uani 1 1 d .
H02A H 0.0870 -0.2274 -0.0125 0.114 Uiso 1 1 calc R
H02B H 0.0688 -0.0715 -0.1031 0.114 Uiso 1 1 calc R
H02C H 0.0692 0.0328 -0.0058 0.114 Uiso 1 1 calc R
C022 C 0.93149(17) 0.0569(5) 0.3252(2) 0.0730(9) Uani 1 1 d .
H022 H 0.9836 0.0214 0.3576 0.088 Uiso 1 1 calc R

loop_
_atom_site_aniso_label
_atom_site_aniso_U_11
_atom_site_aniso_U_22
_atom_site_aniso_U_33
_atom_site_aniso_U_23
_atom_site_aniso_U_13
_atom_site_aniso_U_12
N1 0.0536(14) 0.0495(12) 0.0650(15) 0.0084(11) 0.0203(12) -0.0054(10)
N2 0.0646(15) 0.0440(11) 0.0657(16) 0.0172(11) 0.0240(13) -0.0002(10)
C2 0.0558(17) 0.0439(14) 0.0443(15) -0.0006(12) 0.0192(13) 0.0025(12)
C1 0.0604(17) 0.0397(13) 0.0439(15) 0.0044(11) 0.0226(13) 0.0044(11)
C005 0.0652(18) 0.0427(14) 0.0561(17) 0.0114(12) 0.0278(15) 0.0002(12)
C006 0.0658(18) 0.0418(14) 0.0580(18) 0.0035(12) 0.0255(15) -0.0004(12)
C007 0.0610(18) 0.0452(14) 0.0431(15) 0.0000(12) 0.0180(14) 0.0098(12)
C008 0.0569(16) 0.0387(13) 0.0483(15) -0.0002(11) 0.0261(14) -0.0022(11)
C009 0.0594(17) 0.0371(13) 0.0438(15) 0.0028(11) 0.0212(13) 0.0040(11)
C010 0.0575(17) 0.0367(13) 0.0498(16) -0.0009(12) 0.0233(14) -0.0006(11)
C011 0.0637(18) 0.0391(13) 0.0484(16) 0.0063(11) 0.0209(14) 0.0049(11)
C012 0.0697(19) 0.0466(14) 0.0599(18) 0.0002(13) 0.0320(16) -0.0116(13)
C013 0.0612(18) 0.0595(16) 0.0496(17) -0.0085(13) 0.0244(15) -0.0112(13)
C014 0.0655(19) 0.0564(16) 0.0583(19) 0.0023(13) 0.0205(16) 0.0018(14)
C015 0.072(2) 0.0443(14) 0.0569(18) 0.0112(13) 0.0217(16) 0.0094(13)
C016 0.0593(18) 0.0598(16) 0.0613(19) 0.0095(14) 0.0198(15) -0.0010(13)
C017 0.0684(19) 0.0446(14) 0.0593(18) 0.0086(13) 0.0253(16) -0.0012(12)
C018 0.062(2) 0.079(2) 0.073(2) -0.0043(17) 0.0235(18) -0.0063(15)
C019 0.068(2) 0.0575(16) 0.066(2) 0.0050(15) 0.0175(17) 0.0125(14)
C020 0.0671(19) 0.0433(14) 0.0561(18) 0.0098(13) 0.0233(15) 0.0020(12)
C021 0.063(2) 0.093(2) 0.071(2) -0.0071(17) 0.0218(17) -0.0173(15)
C022 0.065(2) 0.076(2) 0.074(2) -0.0004(17) 0.0182(18) 0.0161(16)

loop_
_atom_type_symbol
_atom_type_description
_atom_type_scat_dispersion_real
_atom_type_scat_dispersion_imag
_atom_type_scat_source
C C 0.0033 0.0016 'International Tables Vol C Tables 4.2.6.8 and 6.1.1.4'
H H 0.0000 0.0000 'International Tables Vol C Tables 4.2.6.8 and 6.1.1.4'
N N 0.0061 0.0033 'International Tables Vol C Tables 4.2.6.8 and 6.1.1.4'

loop_
_geom_angle_atom_site_label_1
_geom_angle_atom_site_label_2
_geom_angle_atom_site_label_3
_geom_angle
C010 N1 N2 105.66(19)
C1 N2 N1 112.56(19)
C1 N2 H002 123.7
N1 N2 H002 123.7
C011 C2 C014 122.8(2)
C011 C2 C007 119.1(2)
C014 C2 C007 118.1(2)
N2 C1 C005 105.3(2)
N2 C1 C009 123.1(2)
C005 C1 C009 131.6(2)
C1 C005 C010 107.5(2)
C1 C005 H005 126.3
C010 C005 H005 126.3
C012 C006 C008 120.8(2)
C012 C006 H006 119.6
C008 C006 H006 119.6
C015 C007 C019 123.5(2)
C015 C007 C2 117.8(2)
C019 C007 C2 118.8(2)
C017 C008 C006 116.8(2)
C017 C008 C010 122.9(2)
C006 C008 C010 120.3(2)
C011 C009 C020 117.8(2)
C011 C009 C1 123.0(2)
C020 C009 C1 119.2(2)
N1 C010 C005 109.0(2)
N1 C010 C008 121.1(2)
C005 C010 C008 129.8(2)
C009 C011 C2 122.4(2)
C009 C011 H011 118.8
C2 C011 H011 118.8
C006 C012 C013 122.1(2)
C006 C012 H012 118.9
C013 C012 H012 118.9
C012 C013 C016 117.1(2)
C012 C013 C021 121.6(2)
C016 C013 C021 121.3(2)
C018 C014 C2 121.4(2)
C018 C014 H014 119.3
C2 C014 H014 119.3
C020 C015 C007 121.6(2)
C020 C015 H015 119.2
C007 C015 H015 119.2
C017 C016 C013 121.2(2)
C017 C016 H016 119.4
C013 C016 H016 119.4
C016 C017 C008 122.0(2)
C016 C017 H017 119.0
C008 C017 H017 119.0
C014 C018 C022 120.2(3)
C014 C018 H018 119.9
C022 C018 H018 119.9
C022 C019 C007 121.6(2)
C022 C019 H019 119.2
C007 C019 H019 119.2
C015 C020 C009 121.3(2)
C015 C020 H020 119.4
C009 C020 H020 119.4
C013 C021 H02A 109.5
C013 C021 H02B 109.5
H02A C021 H02B 109.5
C013 C021 H02C 109.5
H02A C021 H02C 109.5
H02B C021 H02C 109.5
C019 C022 C018 120.0(3)
C019 C022 H022 120.0
C018 C022 H022 120.0

loop_
_geom_bond_atom_site_label_1
_geom_bond_atom_site_label_2
_geom_bond_distance
N1 C010 1.349(3)
N1 N2 1.351(3)
N2 C1 1.348(3)
N2 H002 0.8600
C2 C011 1.407(3)
C2 C014 1.411(3)
C2 C007 1.418(3)
C1 C005 1.378(3)
C1 C009 1.461(3)
C005 C010 1.391(3)
C005 H005 0.9300
C006 C012 1.377(3)
C006 C008 1.393(3)
C006 H006 0.9300
C007 C015 1.409(3)
C007 C019 1.411(3)
C008 C017 1.381(3)
C008 C010 1.465(3)
C009 C011 1.366(3)
C009 C020 1.416(3)
C011 H011 0.9300
C012 C013 1.378(3)
C012 H012 0.9300
C013 C016 1.381(3)
C013 C021 1.508(3)
C014 C018 1.359(3)
C014 H014 0.9300
C015 C020 1.355(3)
C015 H015 0.9300
C016 C017 1.376(3)
C016 H016 0.9300
C017 H017 0.9300
C018 C022 1.405(4)
C018 H018 0.9300
C019 C022 1.345(3)
C019 H019 0.9300
C020 H020 0.9300
C021 H02A 0.9600
C021 H02B 0.9600
C021 H02C 0.9600
C022 H022 0.9300

loop_
_geom_torsion_atom_site_label_1
_geom_torsion_atom_site_label_2
_geom_torsion_atom_site_label_3
_geom_torsion_atom_site_label_4
_geom_torsion
C010 N1 N2 C1 0.1(3)
N1 N2 C1 C005 -0.6(3)
N1 N2 C1 C009 178.1(2)
N2 C1 C005 C010 0.8(3)
C009 C1 C005 C010 -177.7(2)
C011 C2 C007 C015 0.3(4)
C014 C2 C007 C015 178.6(2)
C011 C2 C007 C019 -179.1(2)
C014 C2 C007 C019 -0.8(3)
C012 C006 C008 C017 -0.4(4)
C012 C006 C008 C010 178.9(2)
N2 C1 C009 C011 6.2(4)
C005 C1 C009 C011 -175.5(2)
N2 C1 C009 C020 -173.4(2)
C005 C1 C009 C020 4.9(4)
N2 N1 C010 C005 0.5(3)
N2 N1 C010 C008 -178.9(2)
C1 C005 C010 N1 -0.8(3)
C1 C005 C010 C008 178.4(2)
C017 C008 C010 N1 -9.9(4)
C006 C008 C010 N1 170.8(2)
C017 C008 C010 C005 170.9(2)
C006 C008 C010 C005 -8.3(4)
C020 C009 C011 C2 0.4(4)
C1 C009 C011 C2 -179.2(2)
C014 C2 C011 C009 -178.5(2)
C007 C2 C011 C009 -0.3(4)
C008 C006 C012 C013 -0.3(4)
C006 C012 C013 C016 1.0(4)
C006 C012 C013 C021 -178.8(2)
C011 C2 C014 C018 178.6(2)
C007 C2 C014 C018 0.4(4)
C019 C007 C015 C020 178.8(2)
C2 C007 C015 C020 -0.5(4)
C012 C013 C016 C017 -1.0(4)
C021 C013 C016 C017 178.7(2)
C013 C016 C017 C008 0.3(4)
C006 C008 C017 C016 0.4(4)
C010 C008 C017 C016 -178.9(2)
C2 C014 C018 C022 -0.2(4)
C015 C007 C019 C022 -178.2(3)
C2 C007 C019 C022 1.2(4)
C007 C015 C020 C009 0.7(4)
C011 C009 C020 C015 -0.6(4)
C1 C009 C020 C015 179.0(2)
C007 C019 C022 C018 -1.0(5)
C014 C018 C022 C019 0.6(4)
